data_2207612
loop_
_publ_author_name
'Yang, Lin'
'Jiang, Ning-Yi'
'Chen, Xue-Hui'
'Li, Song-Lin'

_publ_section_title
;
 Dinitratodioxo[3-(triphenylphosphonio)propionato]uranium(VI)
;
_journal_coeditor_code NG6220
_journal_issue 12
_journal_name_full 'Acta Crystallographica Section E'
_journal_page_first m2578
_journal_page_last m2579
_journal_paper_doi 10.1107/S1600536805036032
_journal_volume 61
_journal_year 2005
_chemical_formula_iupac '[U (N O3)2 O2 (C21 H19 O2 P)]'
_chemical_formula_moiety '(U O2 2+) , (C21 H19 O2 P) , (N O3 1-)2'
_chemical_formula_sum 'C21 H19 N2 O10 P U'
_chemical_formula_weight 728.38
_chemical_name_systematic
;
Dinitratodioxo[3-(triphenylphosphonio)propionato]uranium(VI)
;
_space_group_IT_number 14
_symmetry_cell_setting monoclinic
_symmetry_space_group_name_Hall '-P 2ybc'
_symmetry_space_group_name_H-M 'P 1 21/c 1'
_atom_sites_solution_hydrogens geom
_atom_sites_solution_primary direct
_atom_sites_solution_secondary difmap
_cell_angle_alpha 90.00
_cell_angle_beta 95.420(10)
_cell_angle_gamma 90.00
_cell_formula_units_Z 4
_cell_length_a 13.880(3)
_cell_length_b 9.860(5)
_cell_length_c 17.962(4)
_cell_measurement_reflns_used 20
_cell_measurement_temperature 291(2)
_cell_measurement_theta_max 25
_cell_measurement_theta_min 3
_cell_volume 2447.2(15)
_computing_cell_refinement XSCANS
_computing_data_collection 'XSCANS (Siemens, 1994)'
_computing_data_reduction XSCANS
_computing_molecular_graphics 'SHELXTL (Bruker, 1997)'
_computing_publication_material SHELXTL
_computing_structure_refinement 'SHELXL97 (Sheldrick, 1997)'
_computing_structure_solution 'SHELXS97 (Sheldrick, 1997)'
_diffrn_ambient_temperature 291(2)
_diffrn_measured_fraction_theta_full 0.997
_diffrn_measured_fraction_theta_max 0.997
_diffrn_measurement_device_type 'Siemens P4'
_diffrn_measurement_method \w
_diffrn_radiation_monochromator graphite
_diffrn_radiation_source 'fine-focus sealed tube'
_diffrn_radiation_type 'Mo K\a'
_diffrn_radiation_wavelength 0.71073
_diffrn_reflns_av_R_equivalents 0.0914
_diffrn_reflns_av_sigmaI/netI 0.1043
_diffrn_reflns_limit_h_max 17
_diffrn_reflns_limit_h_min -17
_diffrn_reflns_limit_k_max 12
_diffrn_reflns_limit_k_min -1
_diffrn_reflns_limit_l_max 22
_diffrn_reflns_limit_l_min -22
_diffrn_reflns_number 10703
_diffrn_reflns_theta_full 26.04
_diffrn_reflns_theta_max 26.04
_diffrn_reflns_theta_min 2.28
_diffrn_standards_decay_% 5
_diffrn_standards_interval_count 120
_diffrn_standards_number 3
_exptl_absorpt_coefficient_mu 6.755
_exptl_absorpt_correction_T_max 0.296
_exptl_absorpt_correction_T_min 0.241
_exptl_absorpt_correction_type empirical
_exptl_absorpt_process_details 'via \y scan (North <i>et al.</i>,  1968)'
_exptl_crystal_colour Yellow
_exptl_crystal_density_diffrn 1.977
_exptl_crystal_density_method 'not measured'
_exptl_crystal_description Block
_exptl_crystal_F_000 1384
_exptl_crystal_size_max 0.23
_exptl_crystal_size_mid 0.20
_exptl_crystal_size_min 0.18
_refine_diff_density_max 1.061
_refine_diff_density_min -0.864
_refine_ls_extinction_method none
_refine_ls_goodness_of_fit_ref 1.001
_refine_ls_hydrogen_treatment constr
_refine_ls_matrix_type full
_refine_ls_number_parameters 316
_refine_ls_number_reflns 4808
_refine_ls_number_restraints 0
_refine_ls_restrained_S_all 1.001
_refine_ls_R_factor_all 0.0823
_refine_ls_R_factor_gt 0.0419
_refine_ls_shift/su_max 0.001
_refine_ls_shift/su_mean 0.000
_refine_ls_structure_factor_coef Fsqd
_refine_ls_weighting_details 'calc w = 1/[\s^2^(Fo^2^)+(0.0124P)^2^] where P = (Fo^2^+2Fc^2^)/3'
_refine_ls_weighting_scheme calc
_refine_ls_wR_factor_gt 0.0710
_refine_ls_wR_factor_ref 0.0808
_reflns_number_gt 3239
_reflns_number_total 4808
_reflns_threshold_expression I>2\s(I)
_cod_data_source_file ng6220.cif
_cod_data_source_block I
_cod_depositor_comments
;
The following automatic conversions were performed:
'_symmetry_cell_setting' value 'Monoclinic' changed to 'monoclinic'
according to '/home/saulius/struct/CIF-dictionaries/cif_core.dic'
dictionary named 'cif_core.dic' version 2.4.1 from 2010-06-29.

Automatic conversion script
Id: cif_fix_enum 1527 2010-12-29 10:47:43Z saulius 

The following automatic conversions were performed:

'_symmetry_cell_setting' value 'Monoclinic' changed to 'monoclinic'
according to /home/saulius/struct/CIF-dictionaries/cif_core.dic
dictionary named 'cif_core.dic' version 2.4.1 from 2010-06-29.

Automatic conversion script
Id: cif_fix_values 1715 2011-07-08 13:25:40Z adriana 
;
_cod_original_cell_volume 2447(2)
_cod_original_sg_symbol_H-M 'P 21/c'
_cod_database_code 2207612
_cod_database_fobs_code 2207612

loop_
_symmetry_equiv_pos_as_xyz
'x, y, z'
'-x, y+1/2, -z+1/2'
'-x, -y, -z'
'x, -y-1/2, z-1/2'

loop_
_atom_site_label
_atom_site_fract_x
_atom_site_fract_y
_atom_site_fract_z
_atom_site_U_iso_or_equiv
_atom_site_adp_type
_atom_site_calc_flag
_atom_site_refinement_flags
_atom_site_occupancy
_atom_site_type_symbol
U1 0.20569(2) 0.18538(3) 0.242161(13) 0.03519(10) Uani d . 1 U
O1 0.1409(4) 0.0612(6) 0.1885(2) 0.0465(14) Uani d . 1 O
O2 0.2699(4) 0.3059(6) 0.2978(3) 0.0595(16) Uani d . 1 O
N1 0.3723(5) 0.0014(8) 0.2610(3) 0.0547(19) Uani d . 1 N
O5 0.3560(4) 0.0782(7) 0.2051(3) 0.0632(18) Uani d . 1 O
O6 0.3127(4) 0.0138(6) 0.3105(3) 0.0538(16) Uani d . 1 O
O7 0.4412(4) -0.0733(7) 0.2688(3) 0.0688(18) Uani d . 1 O
N2 0.0676(5) 0.1709(8) 0.3553(3) 0.0499(18) Uani d . 1 N
O8 0.1398(4) 0.0945(7) 0.3568(2) 0.0556(16) Uani d . 1 O
O9 0.0534(4) 0.2496(6) 0.2981(3) 0.0535(15) Uani d . 1 O
O10 0.0131(4) 0.1745(7) 0.4042(3) 0.0659(19) Uani d . 1 O
O3 0.2570(4) 0.2913(6) 0.1303(2) 0.0494(15) Uani d . 1 O
O4 0.1195(3) 0.3599(5) 0.1666(2) 0.0421(14) Uani d . 1 O
C1 0.1818(6) 0.3662(7) 0.1199(3) 0.0349(18) Uani d . 1 C
C2 0.1631(5) 0.4490(8) 0.0514(3) 0.0372(18) Uani d . 1 C
H2A 0.1235 0.5262 0.0623 0.045 Uiso calc R 1 H
H2B 0.1266 0.3952 0.0133 0.045 Uiso calc R 1 H
C3 0.2563(5) 0.5014(7) 0.0196(3) 0.0335(18) Uani d . 1 C
H3A 0.2471 0.4998 -0.0346 0.040 Uiso calc R 1 H
H3B 0.3096 0.4412 0.0354 0.040 Uiso calc R 1 H
P1 0.28677(12) 0.6712(2) 0.05038(8) 0.0287(4) Uani d . 1 P
C4 0.3549(6) 0.6060(8) 0.1938(3) 0.0402(19) Uani d . 1 C
H4A 0.4053 0.5648 0.1716 0.048 Uiso calc R 1 H
C5 0.3517(6) 0.5967(9) 0.2699(3) 0.050(2) Uani d . 1 C
H5A 0.4002 0.5519 0.2995 0.060 Uiso calc R 1 H
C6 0.2762(6) 0.6540(8) 0.3007(4) 0.049(2) Uani d . 1 C
H6A 0.2727 0.6457 0.3520 0.059 Uiso calc R 1 H
C7 0.2052(7) 0.7234(9) 0.2594(4) 0.058(3) Uani d . 1 C
H7A 0.1546 0.7628 0.2821 0.070 Uiso calc R 1 H
C8 0.2095(5) 0.7345(8) 0.1820(3) 0.0402(19) Uani d . 1 C
H8A 0.1617 0.7815 0.1528 0.048 Uiso calc R 1 H
C9 0.2843(5) 0.6758(8) 0.1498(3) 0.0331(16) Uani d . 1 C
C10 0.4676(6) 0.7960(9) 0.0724(4) 0.048(2) Uani d . 1 C
H10A 0.4507 0.8206 0.1195 0.057 Uiso calc R 1 H
C11 0.5554(6) 0.8369(10) 0.0508(4) 0.061(3) Uani d . 1 C
H11A 0.5988 0.8847 0.0837 0.074 Uiso calc R 1 H
C12 0.5782(6) 0.8062(10) -0.0202(4) 0.052(2) Uani d . 1 C
H12A 0.6364 0.8363 -0.0361 0.063 Uiso calc R 1 H
C13 0.5156(6) 0.7312(10) -0.0678(4) 0.053(2) Uani d . 1 C
H13A 0.5317 0.7108 -0.1156 0.063 Uiso calc R 1 H
C14 0.4300(5) 0.6867(9) -0.0453(3) 0.0402(18) Uani d . 1 C
H14A 0.3887 0.6344 -0.0774 0.048 Uiso calc R 1 H
C15 0.4041(5) 0.7196(8) 0.0263(3) 0.0338(19) Uani d . 1 C
C16 0.2128(6) 0.9270(8) 0.0208(4) 0.048(2) Uani d . 1 C
H16A 0.2624 0.9562 0.0556 0.057 Uiso calc R 1 H
C17 0.1519(6) 1.0201(10) -0.0159(4) 0.060(3) Uani d . 1 C
H17A 0.1596 1.1121 -0.0056 0.072 Uiso calc R 1 H
C18 0.0794(6) 0.9767(10) -0.0680(4) 0.056(2) Uani d . 1 C
H18A 0.0383 1.0400 -0.0929 0.068 Uiso calc R 1 H
C19 0.0668(6) 0.8423(9) -0.0838(4) 0.048(2) Uani d . 1 C
H19A 0.0177 0.8151 -0.1194 0.058 Uiso calc R 1 H
C20 0.1266(5) 0.7454(8) -0.0471(3) 0.0350(17) Uani d . 1 C
H20A 0.1177 0.6537 -0.0577 0.042 Uiso calc R 1 H
C21 0.2004(5) 0.7883(8) 0.0058(3) 0.0327(18) Uani d . 1 C

loop_
_atom_site_aniso_label
_atom_site_aniso_U_11
_atom_site_aniso_U_22
_atom_site_aniso_U_33
_atom_site_aniso_U_12
_atom_site_aniso_U_13
_atom_site_aniso_U_23
U1 0.03928(16) 0.03604(16) 0.02998(12) -0.00005(19) 0.00183(9) 0.00767(15)
O1 0.049(3) 0.044(4) 0.044(3) -0.004(3) -0.003(2) 0.004(3)
O2 0.070(4) 0.052(4) 0.054(3) -0.021(4) -0.008(3) 0.006(3)
N1 0.052(5) 0.054(5) 0.056(4) 0.008(4) -0.006(4) 0.010(4)
O5 0.061(4) 0.069(5) 0.063(3) 0.021(4) 0.019(3) 0.033(3)
O6 0.049(4) 0.063(4) 0.049(3) 0.007(3) 0.001(3) 0.012(3)
O7 0.053(4) 0.064(5) 0.088(4) 0.020(4) -0.001(3) 0.014(4)
N2 0.047(4) 0.060(5) 0.042(3) -0.010(4) 0.001(3) 0.013(4)
O8 0.063(4) 0.064(4) 0.042(3) 0.013(4) 0.014(3) 0.025(3)
O9 0.058(4) 0.057(4) 0.047(3) 0.015(3) 0.011(3) 0.014(3)
O10 0.056(4) 0.100(6) 0.045(3) 0.005(4) 0.024(3) 0.017(3)
O3 0.053(4) 0.054(4) 0.044(3) 0.019(3) 0.018(2) 0.021(3)
O4 0.037(3) 0.050(4) 0.041(2) 0.008(3) 0.015(2) 0.016(2)
C1 0.047(5) 0.025(4) 0.032(3) -0.005(4) 0.003(3) 0.002(3)
C2 0.044(5) 0.035(5) 0.033(3) 0.000(4) 0.002(3) 0.003(3)
C3 0.046(5) 0.026(4) 0.028(3) 0.006(4) 0.000(3) 0.001(3)
P1 0.0313(10) 0.0317(11) 0.0233(7) 0.0009(10) 0.0041(6) 0.0023(8)
C4 0.051(5) 0.040(5) 0.030(3) 0.000(4) 0.005(3) 0.000(3)
C5 0.061(6) 0.058(6) 0.029(4) 0.000(5) -0.003(4) 0.005(4)
C6 0.071(6) 0.055(6) 0.022(3) -0.014(5) 0.001(4) 0.003(3)
C7 0.086(7) 0.056(6) 0.037(4) -0.012(5) 0.031(4) -0.012(4)
C8 0.041(5) 0.051(5) 0.030(3) -0.004(4) 0.008(3) 0.000(3)
C9 0.038(4) 0.039(4) 0.023(3) 0.003(4) 0.007(3) 0.005(3)
C10 0.047(5) 0.057(6) 0.039(4) -0.013(5) 0.006(3) -0.016(4)
C11 0.044(5) 0.078(8) 0.062(5) -0.015(6) 0.006(4) -0.017(5)
C12 0.032(4) 0.060(6) 0.067(5) 0.008(5) 0.018(4) 0.001(5)
C13 0.041(5) 0.073(7) 0.046(4) -0.010(5) 0.017(4) 0.001(4)
C14 0.033(4) 0.051(5) 0.037(3) -0.006(5) 0.006(3) -0.004(4)
C15 0.035(4) 0.036(5) 0.030(3) 0.004(4) 0.003(3) 0.005(3)
C16 0.055(6) 0.034(5) 0.050(4) -0.010(5) -0.012(4) -0.006(4)
C17 0.070(7) 0.040(6) 0.067(5) 0.007(5) -0.005(5) -0.004(5)
C18 0.059(6) 0.048(6) 0.062(5) 0.014(5) 0.007(4) 0.020(5)
C19 0.044(5) 0.062(7) 0.037(4) 0.001(5) -0.006(3) 0.011(4)
C20 0.033(4) 0.032(4) 0.040(4) -0.008(4) 0.003(3) 0.008(4)
C21 0.038(4) 0.035(5) 0.026(3) 0.003(4) 0.009(3) -0.002(3)

loop_
_atom_type_symbol
_atom_type_description
_atom_type_scat_dispersion_real
_atom_type_scat_dispersion_imag
_atom_type_scat_source
C C 0.0033 0.0016 'International Tables Vol C Tables 4.2.6.8 and 6.1.1.4'
H H 0.0000 0.0000 'International Tables Vol C Tables 4.2.6.8 and 6.1.1.4'
N N 0.0061 0.0033 'International Tables Vol C Tables 4.2.6.8 and 6.1.1.4'
O O 0.0106 0.0060 'International Tables Vol C Tables 4.2.6.8 and 6.1.1.4'
P P 0.1023 0.0942 'International Tables Vol C Tables 4.2.6.8 and 6.1.1.4'
U U -9.6767 9.6646 'International Tables Vol C Tables 4.2.6.8 and 6.1.1.4'

loop_
_geom_angle_atom_site_label_1
_geom_angle_atom_site_label_2
_geom_angle_atom_site_label_3
_geom_angle
_geom_angle_publ_flag
O1 U1 O2 178.3(2) yes
O1 U1 O3 91.2(2) yes
O1 U1 O4 89.3(2) yes
O1 U1 O5 87.4(2) yes
O1 U1 O6 92.7(2) yes
O1 U1 O8 89.7(2) yes
O1 U1 O9 89.4(2) yes
O2 U1 O3 90.4(2) yes
O2 U1 O4 92.1(2) yes
O2 U1 O5 92.7(3) yes
O2 U1 O6 86.1(2) yes
O2 U1 O8 88.8(2) yes
O2 U1 O9 90.2(2) yes
O3 U1 O4 53.29(16) yes
O3 U1 O5 69.02(18) yes
O3 U1 O6 119.37(17) yes
O3 U1 O8 174.18(19) yes
O3 U1 O9 123.17(17) yes
O4 U1 O5 122.12(16) yes
O4 U1 O6 172.47(16) yes
O4 U1 O8 120.97(18) yes
O4 U1 O9 69.90(16) yes
O5 U1 O6 50.80(16) yes
O5 U1 O8 116.78(18) yes
O5 U1 O9 167.49(18) yes
O6 U1 O8 66.33(18) yes
O6 U1 O9 117.36(17) yes
O8 U1 O9 51.08(17) yes
O7 N1 O5 122.8(8) no
O7 N1 O6 122.5(7) no
O5 N1 O6 114.7(7) no
N1 O5 U1 97.7(5) no
N1 O6 U1 96.7(4) no
O10 N2 O8 123.7(7) no
O10 N2 O9 120.0(8) no
O8 N2 O9 116.3(6) no
N2 O8 U1 96.9(4) no
N2 O9 U1 95.5(4) no
C1 O3 U1 94.0(4) no
C1 O4 U1 94.2(4) no
O4 C1 O3 118.4(6) no
O4 C1 C2 120.2(7) no
O3 C1 C2 121.1(6) no
C1 C2 C3 113.8(6) no
C1 C2 H2A 108.8 no
C3 C2 H2A 108.8 no
C1 C2 H2B 108.8 no
C3 C2 H2B 108.8 no
H2A C2 H2B 107.7 no
C2 C3 P1 112.1(5) no
C2 C3 H3A 109.2 no
P1 C3 H3A 109.2 no
C2 C3 H3B 109.2 no
P1 C3 H3B 109.2 no
H3A C3 H3B 107.9 no
C15 P1 C9 109.8(3) no
C15 P1 C21 107.8(3) no
C9 P1 C21 110.7(3) no
C15 P1 C3 111.5(3) no
C9 P1 C3 107.7(3) no
C21 P1 C3 109.5(3) no
C5 C4 C9 120.9(7) no
C5 C4 H4A 119.5 no
C9 C4 H4A 119.5 no
C6 C5 C4 118.5(7) no
C6 C5 H5A 120.7 no
C4 C5 H5A 120.7 no
C5 C6 C7 122.4(6) no
C5 C6 H6A 118.8 no
C7 C6 H6A 118.8 no
C6 C7 C8 118.9(8) no
C6 C7 H7A 120.6 no
C8 C7 H7A 120.6 no
C9 C8 C7 119.6(7) no
C9 C8 H8A 120.2 no
C7 C8 H8A 120.2 no
C8 C9 C4 119.7(6) no
C8 C9 P1 121.4(5) no
C4 C9 P1 118.6(5) no
C11 C10 C15 121.7(7) no
C11 C10 H10A 119.1 no
C15 C10 H10A 119.1 no
C10 C11 C12 119.0(8) no
C10 C11 H11A 120.5 no
C12 C11 H11A 120.5 no
C13 C12 C11 120.4(8) no
C13 C12 H12A 119.8 no
C11 C12 H12A 119.8 no
C14 C13 C12 120.4(7) no
C14 C13 H13A 119.8 no
C12 C13 H13A 119.8 no
C13 C14 C15 120.2(7) no
C13 C14 H14A 119.9 no
C15 C14 H14A 119.9 no
C10 C15 C14 118.2(7) no
C10 C15 P1 123.1(5) no
C14 C15 P1 118.5(5) no
C17 C16 C21 120.1(7) no
C17 C16 H16A 120.0 no
C21 C16 H16A 120.0 no
C16 C17 C18 119.8(9) no
C16 C17 H17A 120.1 no
C18 C17 H17A 120.1 no
C19 C18 C17 120.9(8) no
C19 C18 H18A 119.5 no
C17 C18 H18A 119.5 no
C18 C19 C20 120.8(7) no
C18 C19 H19A 119.6 no
C20 C19 H19A 119.6 no
C19 C20 C21 118.8(8) no
C19 C20 H20A 120.6 no
C21 C20 H20A 120.6 no
C20 C21 C16 119.6(7) no
C20 C21 P1 121.7(6) no
C16 C21 P1 118.5(5) no

loop_
_geom_bond_atom_site_label_1
_geom_bond_atom_site_label_2
_geom_bond_distance
_geom_bond_publ_flag
U1 O1 1.754(5) yes
U1 O2 1.743(5) yes
U1 O3 2.430(4) yes
U1 O4 2.435(5) yes
U1 O5 2.485(6) yes
U1 O6 2.496(5) yes
U1 O8 2.498(5) yes
U1 O9 2.507(5) yes
N1 O7 1.204(8) no
N1 O5 1.262(8) no
N1 O6 1.276(8) no
N2 O10 1.214(7) no
N2 O8 1.252(8) no
N2 O9 1.288(8) no
O3 C1 1.278(8) no
O4 C1 1.262(8) no
C1 C2 1.480(9) no
C2 C3 1.550(9) no
C2 H2A 0.9700 no
C2 H2B 0.9700 no
C3 P1 1.800(7) no
C3 H3A 0.9700 no
C3 H3B 0.9700 no
P1 C15 1.789(7) no
P1 C9 1.790(5) no
P1 C21 1.797(7) no
C4 C5 1.374(8) no
C4 C9 1.383(10) no
C4 H4A 0.9300 no
C5 C6 1.355(11) no
C5 H5A 0.9300 no
C6 C7 1.360(11) no
C6 H6A 0.9300 no
C7 C8 1.401(8) no
C7 H7A 0.9300 no
C8 C9 1.364(10) no
C8 H8A 0.9300 no
C10 C11 1.374(11) no
C10 C15 1.377(10) no
C10 H10A 0.9300 no
C11 C12 1.377(10) no
C11 H11A 0.9300 no
C12 C13 1.375(11) no
C12 H12A 0.9300 no
C13 C14 1.363(10) no
C13 H13A 0.9300 no
C14 C15 1.406(9) no
C14 H14A 0.9300 no
C16 C17 1.373(11) no
C16 C21 1.402(11) no
C16 H16A 0.9300 no
C17 C18 1.376(11) no
C17 H17A 0.9300 no
C18 C19 1.363(12) no
C18 H18A 0.9300 no
C19 C20 1.390(11) no
C19 H19A 0.9300 no
C20 C21 1.396(9) no
C20 H20A 0.9300 no

loop_
_geom_torsion_atom_site_label_1
_geom_torsion_atom_site_label_2
_geom_torsion_atom_site_label_3
_geom_torsion_atom_site_label_4
_geom_torsion
_geom_torsion_publ_flag
O2 U1 O3 C1 -93.2(5) no
O1 U1 O3 C1 87.2(5) no
O4 U1 O3 C1 -1.0(4) no
O5 U1 O3 C1 174.0(5) no
O8 U1 O3 C1 -11(2) no
O9 U1 O3 C1 -2.8(5) no
O6 U1 O3 C1 -179.0(4) no
O2 U1 O4 C1 90.0(5) no
O1 U1 O4 C1 -91.1(4) no
O3 U1 O4 C1 1.0(4) no
O5 U1 O4 C1 -4.5(5) no
O8 U1 O4 C1 179.8(4) no
O9 U1 O4 C1 179.4(5) no
O6 U1 O4 C1 14.3(15) no
O2 U1 O5 N1 84.3(5) no
O1 U1 O5 N1 -94.0(5) no
O3 U1 O5 N1 173.7(5) no
O4 U1 O5 N1 178.5(4) no
O8 U1 O5 N1 -5.7(5) no
O9 U1 O5 N1 -18.7(12) no
O6 U1 O5 N1 1.6(4) no
O2 U1 O6 N1 -98.3(5) no
O1 U1 O6 N1 82.9(5) no
O3 U1 O6 N1 -10.0(5) no
O4 U1 O6 N1 -22.3(16) no
O5 U1 O6 N1 -1.6(4) no
O8 U1 O6 N1 171.3(5) no
O9 U1 O6 N1 173.6(4) no
O2 U1 O8 N2 88.3(5) no
O1 U1 O8 N2 -92.4(5) no
O3 U1 O8 N2 6(2) no
O4 U1 O8 N2 -3.4(5) no
O5 U1 O8 N2 -179.3(4) no
O9 U1 O8 N2 -2.9(4) no
O6 U1 O8 N2 174.5(5) no
O2 U1 O9 N2 -85.5(5) no
O1 U1 O9 N2 92.9(5) no
O3 U1 O9 N2 -176.1(4) no
O4 U1 O9 N2 -177.6(5) no
O5 U1 O9 N2 17.8(11) no
O8 U1 O9 N2 2.8(4) no
O6 U1 O9 N2 0.2(5) no
U1 O3 C1 O4 1.7(7) no
U1 O3 C1 C2 -172.7(6) no
U1 O4 C1 O3 -1.7(7) no
U1 O4 C1 C2 172.8(6) no
O3 C1 C2 C3 -32.5(10) no
O4 C1 C2 C3 153.2(6) no
C1 C2 C3 P1 -96.0(6) no
C9 P1 C3 C2 50.0(5) no
C15 P1 C3 C2 170.4(4) no
C21 P1 C3 C2 -70.4(5) no
C9 C4 C5 C6 1.9(13) no
C4 C5 C6 C7 -1.8(13) no
C5 C6 C7 C8 0.8(13) no
C6 C7 C8 C9 0.1(12) no
C7 C8 C9 C4 0.1(12) no
C7 C8 C9 P1 173.3(6) no
C5 C4 C9 C8 -1.0(12) no
C5 C4 C9 P1 -174.4(6) no
C15 P1 C9 C8 134.2(7) no
C21 P1 C9 C8 15.4(8) no
C3 P1 C9 C8 -104.2(7) no
C15 P1 C9 C4 -52.5(7) no
C21 P1 C9 C4 -171.3(6) no
C3 P1 C9 C4 69.0(7) no
C15 C10 C11 C12 3.2(15) no
C10 C11 C12 C13 -2.4(15) no
C11 C12 C13 C14 0.1(15) no
C12 C13 C14 C15 1.4(14) no
C11 C10 C15 C14 -1.7(13) no
C11 C10 C15 P1 -176.9(7) no
C13 C14 C15 C10 -0.6(12) no
C13 C14 C15 P1 174.8(7) no
C9 P1 C15 C10 -22.5(8) no
C21 P1 C15 C10 98.1(7) no
C3 P1 C15 C10 -141.8(7) no
C9 P1 C15 C14 162.3(6) no
C21 P1 C15 C14 -77.1(7) no
C3 P1 C15 C14 43.1(7) no
C21 C16 C17 C18 -0.8(13) no
C16 C17 C18 C19 0.2(14) no
C17 C18 C19 C20 0.4(14) no
C18 C19 C20 C21 -0.4(12) no
C19 C20 C21 C16 -0.2(10) no
C19 C20 C21 P1 -175.1(5) no
C17 C16 C21 C20 0.8(12) no
C17 C16 C21 P1 175.8(6) no
C9 P1 C21 C20 -121.9(6) no
C15 P1 C21 C20 118.1(6) no
C3 P1 C21 C20 -3.3(6) no
C9 P1 C21 C16 63.2(7) no
C15 P1 C21 C16 -56.8(6) no
C3 P1 C21 C16 -178.3(6) no
U1 O5 N1 O7 -179.5(7) no
U1 O5 N1 O6 -2.6(7) no
U1 O6 N1 O7 179.5(7) no
U1 O6 N1 O5 2.6(7) no
